data_4315359
loop_
_publ_author_name
'Anusree Mukherjee'
'Matthew A. Cranswick'
'Mrinmoy Chakrabarti'
'Tapan K. Paine'
'Kiyoshi Fujisawa'
'Eckard M\"unck'
'Lawrence Que'

_publ_section_title
;
 Oxygen Activation at Mononuclear Nonheme Iron Centers: A Superoxo
 Perspective
;
_journal_name_full 'Inorganic Chemistry'
_journal_page_first 3618
_journal_page_last 3628
_journal_paper_doi 10.1021/ic901891n
_journal_volume 49
_journal_year 2010
_chemical_formula_sum 'C34 H50 B Cl6 Fe N6 O4'
_space_group_IT_number 2
_symmetry_cell_setting triclinic
_symmetry_Int_Tables_number 2
_symmetry_space_group_name_Hall '-P 1'
_symmetry_space_group_name_H-M 'P -1'
_cell_angle_alpha 88.421(3)
_cell_angle_beta 89.132(3)
_cell_angle_gamma 80.386(3)
_cell_formula_units_Z 2
_cell_length_a 12.549(3)
_cell_length_b 13.537(3)
_cell_length_c 13.733(3)
_cell_volume 2299.1(9)
_cod_data_source_file ic901891n_si_003.cif
_cod_data_source_block 07275a
_cod_original_cell_volume 2299.13
_cod_database_code 4315359

loop_
_symmetry_equiv_pos_site_id
_symmetry_equiv_pos_as_xyz
1 x,y,z
2 -x,-y,-z

loop_
_atom_site_label
_atom_site_type_symbol
_atom_site_fract_x
_atom_site_fract_y
_atom_site_fract_z
Fe1 Fe 0.66878(3) 0.34794(3) 0.19995(2)
B1 B 0.7908(2) 0.2007(2) 0.3576(2)
H1A H 0.8340 0.1483 0.4142
N1 N 0.86292(16) 0.19839(15) 0.26459(14)
N2 N 0.83038(17) 0.26042(15) 0.18478(14)
N3 N 0.76850(16) 0.30763(15) 0.39776(14)
N4 N 0.72235(17) 0.38733(15) 0.33853(15)
N5 N 0.68469(16) 0.16462(15) 0.33151(14)
N6 N 0.61843(16) 0.21587(15) 0.26088(15)
C1 C 0.9582(2) 0.13928(19) 0.24422(19)
C2 C 0.9888(2) 0.1632(2) 0.1514(2)
H2A H 1.0525 0.1341 0.1176
C3 C 0.9077(2) 0.2388(2) 0.11657(19)
C4 C 1.0149(2) 0.0623(2) 0.31636(19)
H4A H 0.9595 0.0256 0.3469
C5 C 1.0984(3) -0.0137(2) 0.2638(2)
H5A H 1.0630 -0.0445 0.2123
H5B H 1.1311 -0.0657 0.3104
H5C H 1.1548 0.0205 0.2350
C6 C 1.0679(3) 0.1112(2) 0.3969(2)
H6A H 1.0139 0.1612 0.4284
H6B H 1.1258 0.1439 0.3689
H6C H 1.0984 0.0599 0.4451
C7 C 0.9000(3) 0.2895(3) 0.0174(2)
H7A H 0.8506 0.3553 0.0224
C8 C 0.8537(4) 0.2271(4) -0.0548(3)
H8A H 0.7854 0.2104 -0.0291
H8B H 0.9048 0.1653 -0.0657
H8C H 0.8406 0.2650 -0.1165
C9 C 1.0123(4) 0.3098(4) -0.0174(3)
H9A H 1.0059 0.3431 -0.0818
H9B H 1.0623 0.2462 -0.0213
H9C H 1.0398 0.3531 0.0289
C10 C 0.7911(2) 0.34267(19) 0.48568(18)
C11 C 0.7603(3) 0.4448(2) 0.4822(2)
H11A H 0.7667 0.4897 0.5330
C12 C 0.7178(2) 0.47003(19) 0.39016(19)
C13 C 0.8379(2) 0.2786(2) 0.57129(19)
H13A H 0.8473 0.2066 0.5529
C14 C 0.9477(3) 0.3024(3) 0.5997(3)
H14A H 0.9970 0.2936 0.5434
H14B H 0.9774 0.2570 0.6531
H14C H 0.9392 0.3718 0.6209
C15 C 0.7590(3) 0.2945(3) 0.6572(2)
H15A H 0.6878 0.2822 0.6371
H15B H 0.7529 0.3635 0.6791
H15C H 0.7854 0.2479 0.7108
C16 C 0.6785(2) 0.57373(19) 0.3489(2)
H16A H 0.6391 0.5677 0.2872
C17 C 0.7756(3) 0.6251(2) 0.3252(3)
H17A H 0.8195 0.5888 0.2738
H17B H 0.8193 0.6252 0.3837
H17C H 0.7502 0.6943 0.3029
C18 C 0.6014(3) 0.6350(2) 0.4197(2)
H18A H 0.5405 0.6002 0.4348
H18B H 0.5744 0.7010 0.3902
H18C H 0.6397 0.6434 0.4799
C19 C 0.6446(2) 0.08243(18) 0.36280(18)
C20 C 0.5510(2) 0.0801(2) 0.3122(2)
H20A H 0.5051 0.0311 0.3185
C21 C 0.5374(2) 0.1644(2) 0.2498(2)
C22 C 0.6970(2) 0.01251(19) 0.44210(19)
H22A H 0.7772 0.0046 0.4327
C23 C 0.6687(2) 0.0579(2) 0.5421(2)
H23A H 0.6964 0.1212 0.5460
H23B H 0.7016 0.0111 0.5932
H23C H 0.5900 0.0704 0.5511
C24 C 0.6646(3) -0.0915(2) 0.4374(3)
H24A H 0.6774 -0.1167 0.3714
H24B H 0.5877 -0.0867 0.4543
H24C H 0.7078 -0.1374 0.4837
C25 C 0.4519(2) 0.1951(2) 0.1745(2)
H25A H 0.4532 0.2666 0.1547
C26 C 0.3397(3) 0.1879(3) 0.2150(3)
H26A H 0.3252 0.2296 0.2725
H26B H 0.3361 0.1180 0.2334
H26C H 0.2855 0.2114 0.1652
C27 C 0.4776(3) 0.1312(3) 0.0845(2)
H27A H 0.5497 0.1377 0.0596
H27B H 0.4239 0.1539 0.0342
H27C H 0.4757 0.0608 0.1021
O1 O 0.70758(15) 0.48606(13) 0.12520(13)
O2 O 0.61539(15) 0.34207(12) 0.05498(12)
O3 O 0.57750(17) 0.43189(14) -0.08300(13)
C28 C 0.6161(2) 0.41761(19) -0.00063(18)
C29 C 0.6737(2) 0.49962(19) 0.04228(19)
C30 C 0.6839(3) 0.5903(2) -0.0178(2)
H30A H 0.7261 0.6323 0.0174
H30B H 0.6118 0.6283 -0.0311
H30C H 0.7205 0.5704 -0.0795
O4 O 0.51007(15) 0.43803(14) 0.22488(13)
H4B H 0.4867 0.4791 0.1801
C31 C 0.4421(3) 0.4353(3) 0.3075(2)
H31A H 0.3707 0.4240 0.2870
H31B H 0.4347 0.4993 0.3408
H31C H 0.4736 0.3808 0.3521
Cl1 Cl 0.1275(3) 0.3681(3) 0.3689(4)
C32 C 0.0173(6) 0.4025(9) 0.2930(6)
H32A H -0.0032 0.3421 0.2644
H32B H -0.0451 0.4367 0.3309
Cl2 Cl 0.0516(8) 0.4823(6) 0.2009(3)
Cl1' Cl 0.0764(19) 0.3958(9) 0.3923(5)
C32' C 0.0138(15) 0.3777(11) 0.2838(8)
H32C H 0.0445 0.3111 0.2585
H32D H -0.0644 0.3792 0.2959
Cl2' Cl 0.0318(10) 0.4701(9) 0.1977(6)
Cl3 Cl 0.37052(10) 0.88451(8) 0.19418(10)
C33 C 0.45810(17) 0.7773(2) 0.1611(3)
H33A H 0.4442 0.7617 0.0929
H33B H 0.4445 0.7201 0.2032
Cl4 Cl 0.59246(9) 0.79241(11) 0.17172(9)
Cl5 Cl 0.76851(12) 0.96886(11) 0.01595(8)
C34 C 0.7731(3) 0.9958(2) 0.13858(16)
H34A H 0.6983 1.0143 0.1639
H34B H 0.8100 1.0544 0.1453
Cl6 Cl 0.84005(9) 0.89622(9) 0.20882(8)
